data_4088455
loop_
_publ_author_name
'Tondreau, Aaron M.'
'Scott, Brian L.'
'Boncella, James M.'

_publ_section_title
;
 A Tertiary Carbon--Iron Bond as an FeICl Synthon and the Reductive
 Alkylation of Diphosphine-Supported Iron(II) Chloride Complexes to
 Low-Valent Iron
;
_journal_issue 11
_journal_name_full Organometallics
_journal_page_first 1643
_journal_paper_doi 10.1021/acs.organomet.6b00108
_journal_volume 35
_journal_year 2016
_chemical_formula_sum 'C28 H43 Na O3 Si'
_chemical_formula_weight 478.72
_space_group_IT_number 4
_space_group_name_Hall 'P 2yb'
_space_group_name_H-M_alt 'P 1 21 1'
_symmetry_cell_setting monoclinic
_symmetry_space_group_name_H-M 'P 1 21 1'
_atom_sites_solution_hydrogens geom
_atom_sites_solution_primary direct
_atom_sites_solution_secondary difmap
_audit_creation_method SHELXL-97
_cell_angle_alpha 90.00
_cell_angle_beta 90.231(2)
_cell_angle_gamma 90.00
_cell_formula_units_Z 4
_cell_length_a 9.2148(8)
_cell_length_b 16.8370(14)
_cell_length_c 17.8782(15)
_cell_measurement_reflns_used 9795
_cell_measurement_temperature 100(2)
_cell_measurement_theta_max 28.40
_cell_measurement_theta_min 2.49
_cell_volume 2773.8(4)
_computing_cell_refinement 'Bruker SAINT'
_computing_data_collection 'Bruker APEX2'
_computing_data_reduction 'Bruker SAINT'
_computing_molecular_graphics 'Bruker SHELXTL'
_computing_publication_material 'Bruker SHELXTL'
_computing_structure_refinement 'SHELXL-2014 (Sheldrick 2014)'
_computing_structure_solution 'SHELXS-97 (Sheldrick 2008)'
_diffrn_ambient_temperature 100(2)
_diffrn_measured_fraction_theta_full 0.993
_diffrn_measured_fraction_theta_max 0.993
_diffrn_measurement_device_type 'Bruker APEX-II CCD'
_diffrn_measurement_method '\w scans'
_diffrn_radiation_monochromator graphite
_diffrn_radiation_source 'fine-focus sealed tube'
_diffrn_radiation_type MoK\a
_diffrn_radiation_wavelength 0.71073
_diffrn_reflns_av_R_equivalents 0.0360
_diffrn_reflns_av_sigmaI/netI 0.0384
_diffrn_reflns_limit_h_max 12
_diffrn_reflns_limit_h_min -12
_diffrn_reflns_limit_k_max 22
_diffrn_reflns_limit_k_min -22
_diffrn_reflns_limit_l_max 23
_diffrn_reflns_limit_l_min -23
_diffrn_reflns_number 45564
_diffrn_reflns_theta_full 28.45
_diffrn_reflns_theta_max 28.45
_diffrn_reflns_theta_min 2.21
_exptl_absorpt_coefficient_mu 0.126
_exptl_absorpt_correction_T_max 0.7401
_exptl_absorpt_correction_T_min 0.6691
_exptl_absorpt_correction_type empirical
_exptl_absorpt_process_details 'SADABS-2014/3 - Bruker AXS area detector scaling and absorption correction.'
_exptl_crystal_colour orange
_exptl_crystal_density_diffrn 1.146
_exptl_crystal_density_method 'not measured'
_exptl_crystal_description block
_exptl_crystal_F_000 1040
_exptl_crystal_size_max 0.42
_exptl_crystal_size_mid 0.33
_exptl_crystal_size_min 0.29
_refine_diff_density_max 1.195
_refine_diff_density_min -0.642
_refine_diff_density_rms 0.128
_refine_ls_abs_structure_details 'Flack H D (1983), Acta Cryst. A39, 876-881'
_refine_ls_abs_structure_Flack -0.09(10)
_refine_ls_extinction_coef 0.040(3)
_refine_ls_extinction_expression Fc^*^=kFc[1+0.001xFc^2^\l^3^/sin(2\q)]^-1/4^
_refine_ls_extinction_method SHELXL
_refine_ls_goodness_of_fit_ref 1.081
_refine_ls_hydrogen_treatment constr
_refine_ls_matrix_type full
_refine_ls_number_parameters 639
_refine_ls_number_reflns 13862
_refine_ls_number_restraints 44
_refine_ls_restrained_S_all 1.079
_refine_ls_R_factor_all 0.0697
_refine_ls_R_factor_gt 0.0597
_refine_ls_shift/su_max 0.001
_refine_ls_shift/su_mean 0.000
_refine_ls_structure_factor_coef Fsqd
_refine_ls_weighting_details 'calc w=1/[\s^2^(Fo^2^)+(0.1071P)^2^+0.8653P] where P=(Fo^2^+2Fc^2^)/3'
_refine_ls_weighting_scheme calc
_refine_ls_wR_factor_gt 0.1581
_refine_ls_wR_factor_ref 0.1689
_reflns_number_gt 12418
_reflns_number_total 13862
_reflns_threshold_expression >2sigma(I)
_cod_data_source_file om6b00108_si_002.cif
_cod_data_source_block p21copy
_cod_depositor_comments
;
The following automatic conversions were performed:

data item '_symmetry_cell_setting' value 'Monoclinic' was changed to
'monoclinic' in accordance with the
/home/saulius/struct/COD-crude-data/automatic-downloads/DataCite-retrospective/ACS/depositions/lib/dictionaries/cif_core.dic
dictionary named 'cif_core.dic' version 2.4.2 last updated on
2011-04-26.

Automatic conversion script
Id: cif_fix_values 6909 2019-04-08 15:41:33Z antanas 
;
_cod_original_sg_symbol_H-M P2(1)
_cod_database_code 4088455

loop_
_symmetry_equiv_pos_as_xyz
'x, y, z'
'-x, y+1/2, -z'

loop_
_atom_site_label
_atom_site_type_symbol
_atom_site_fract_x
_atom_site_fract_y
_atom_site_fract_z
_atom_site_U_iso_or_equiv
_atom_site_adp_type
_atom_site_occupancy
_atom_site_symmetry_multiplicity
_atom_site_calc_flag
_atom_site_refinement_flags
_atom_site_disorder_assembly
_atom_site_disorder_group
C1 C -0.1418(2) 0.72073(13) 0.59011(12) 0.0191(4) Uani 1 1 d . B .
C2 C -0.1932(2) 0.69990(14) 0.51477(12) 0.0191(4) Uani 1 1 d . B .
C3 C -0.1429(3) 0.63180(14) 0.47650(13) 0.0257(5) Uani 1 1 d . . .
H3 H -0.0717 0.5992 0.4998 0.031 Uiso 1 1 calc R . .
C4 C -0.1942(3) 0.61100(19) 0.40586(15) 0.0331(6) Uani 1 1 d . . .
H4 H -0.1594 0.5639 0.3827 0.040 Uiso 1 1 calc R . .
C5 C -0.2952(3) 0.6578(2) 0.36864(14) 0.0367(6) Uani 1 1 d . . .
H5 H -0.3296 0.6438 0.3202 0.044 Uiso 1 1 calc R . .
C6 C -0.3443(3) 0.72570(19) 0.40459(14) 0.0324(6) Uani 1 1 d . . .
H6 H -0.4125 0.7591 0.3799 0.039 Uiso 1 1 calc R . .
C7 C -0.2967(2) 0.74586(15) 0.47515(13) 0.0240(4) Uani 1 1 d . . .
H7 H -0.3345 0.7923 0.4981 0.029 Uiso 1 1 calc R . .
C8 C -0.1309(2) 0.80483(15) 0.60981(13) 0.0215(4) Uani 1 1 d . B .
C9 C -0.1364(3) 0.83257(16) 0.68457(15) 0.0294(5) Uani 1 1 d . . .
H9 H -0.1510 0.7951 0.7236 0.035 Uiso 1 1 calc R . .
C10 C -0.1211(3) 0.91237(17) 0.70324(17) 0.0348(6) Uani 1 1 d . . .
H10 H -0.1248 0.9279 0.7543 0.042 Uiso 1 1 calc R . .
C11 C -0.1009(3) 0.96891(16) 0.6492(2) 0.0380(7) Uani 1 1 d . . .
H11 H -0.0928 1.0235 0.6621 0.046 Uiso 1 1 calc R . .
C12 C -0.0925(3) 0.94432(16) 0.57468(19) 0.0357(6) Uani 1 1 d . . .
H12 H -0.0773 0.9827 0.5365 0.043 Uiso 1 1 calc R . .
C13 C -0.1061(3) 0.86485(15) 0.55553(15) 0.0266(5) Uani 1 1 d . . .
H13 H -0.0985 0.8501 0.5044 0.032 Uiso 1 1 calc R . .
C14 C -0.1152(4) 0.54108(17) 0.63155(19) 0.0444(7) Uani 1 1 d . . .
H14A H -0.1950 0.5292 0.5969 0.067 Uiso 1 1 calc R . .
H14B H -0.1197 0.5049 0.6744 0.067 Uiso 1 1 calc R . .
H14C H -0.0223 0.5342 0.6058 0.067 Uiso 1 1 calc R . .
C15 C 0.0324(4) 0.6611(2) 0.72661(17) 0.0430(7) Uani 1 1 d . . .
H15A H 0.1199 0.6626 0.6957 0.065 Uiso 1 1 calc R . .
H15B H 0.0395 0.6171 0.7623 0.065 Uiso 1 1 calc R . .
H15C H 0.0231 0.7114 0.7539 0.065 Uiso 1 1 calc R . .
C16 C -0.2952(4) 0.6430(2) 0.72839(17) 0.0453(7) Uani 1 1 d . . .
H16A H -0.3082 0.6949 0.7523 0.068 Uiso 1 1 calc R . .
H16B H -0.2805 0.6023 0.7669 0.068 Uiso 1 1 calc R . .
H16C H -0.3818 0.6301 0.6988 0.068 Uiso 1 1 calc R . .
C17 C 0.3433(4) 0.6059(2) 0.4669(2) 0.0520(9) Uani 1 1 d . . .
H17A H 0.4068 0.6527 0.4598 0.062 Uiso 1 1 calc R A 1
H17B H 0.2733 0.6042 0.4248 0.062 Uiso 1 1 calc R A 1
C18 C 0.4307(9) 0.5341(5) 0.4667(5) 0.043(2) Uani 0.561(17) 1 d P B 1
H18A H 0.5173 0.5389 0.4345 0.051 Uiso 1 1 calc R B 1
H18B H 0.3739 0.4865 0.4524 0.051 Uiso 1 1 calc R B 1
C19 C 0.4689(11) 0.5354(9) 0.5499(7) 0.078(4) Uani 0.561(17) 1 d PU B 1
H19A H 0.5501 0.5726 0.5595 0.093 Uiso 1 1 calc R B 1
H19B H 0.4981 0.4818 0.5670 0.093 Uiso 1 1 calc R B 1
C49 C 0.1373(17) 0.2679(7) 1.0568(9) 0.075(4) Uani 0.561(17) 1 d P B 1
H49A H 0.0835 0.2284 1.0265 0.090 Uiso 1 1 calc R B 1
H49B H 0.1859 0.2391 1.0982 0.090 Uiso 1 1 calc R B 1
C50 C 0.0410(8) 0.3209(4) 1.0861(4) 0.0419(18) Uani 0.561(17) 1 d P B 1
H50A H 0.0416 0.3179 1.1414 0.050 Uiso 1 1 calc R B 1
H50B H -0.0584 0.3095 1.0679 0.050 Uiso 1 1 calc R B 1
C50B C 0.1125(14) 0.3304(6) 1.1102(5) 0.047(3) Uani 0.439(17) 1 d P B 2
C49B C 0.1848(11) 0.2779(7) 1.0852(6) 0.038(2) Uani 0.439(17) 1 d P B 2
C18B C 0.475(2) 0.5537(14) 0.4983(12) 0.101(8) Uani 0.439(17) 1 d P B 2
C19B C 0.4091(11) 0.5004(5) 0.5555(5) 0.041(2) Uani 0.439(17) 1 d P B 2
C20 C 0.3316(6) 0.5628(3) 0.5910(2) 0.0712(14) Uani 1 1 d . . .
H20A H 0.2681 0.5174 0.6035 0.085 Uiso 1 1 calc R B 1
H20B H 0.3562 0.5922 0.6373 0.085 Uiso 1 1 calc R B 1
C21 C 0.4316(3) 0.7802(2) 0.6461(2) 0.0477(8) Uani 1 1 d U . .
H21A H 0.5005 0.7640 0.6066 0.057 Uiso 1 1 calc R . .
H21B H 0.4204 0.7357 0.6818 0.057 Uiso 1 1 calc R . .
C22 C 0.4868(4) 0.8537(3) 0.6864(3) 0.0651(11) Uani 1 1 d U . .
H22A H 0.5292 0.8396 0.7356 0.078 Uiso 1 1 calc R . .
H22B H 0.5611 0.8813 0.6562 0.078 Uiso 1 1 calc R . .
C23 C 0.3563(4) 0.9037(2) 0.6955(2) 0.0492(8) Uani 1 1 d . . .
H23A H 0.3822 0.9608 0.6964 0.059 Uiso 1 1 calc R . .
H23B H 0.3043 0.8903 0.7421 0.059 Uiso 1 1 calc R . .
C24 C 0.2666(4) 0.8841(2) 0.6282(3) 0.0598(10) Uani 1 1 d . . .
H24A H 0.1621 0.8926 0.6382 0.072 Uiso 1 1 calc R . .
H24B H 0.2954 0.9170 0.5848 0.072 Uiso 1 1 calc R . .
C25 C 0.2667(3) 0.83630(16) 0.42195(14) 0.0296(5) Uani 1 1 d . . .
H25A H 0.3619 0.8220 0.4440 0.035 Uiso 1 1 calc R . .
H25B H 0.2346 0.8875 0.4436 0.035 Uiso 1 1 calc R . .
C26 C 0.2774(3) 0.84234(18) 0.33759(15) 0.0327(5) Uani 1 1 d . . .
H26A H 0.3528 0.8063 0.3178 0.039 Uiso 1 1 calc R . .
H26B H 0.2989 0.8974 0.3216 0.039 Uiso 1 1 calc R . .
C27 C 0.1266(3) 0.8168(2) 0.31244(16) 0.0358(6) Uani 1 1 d . . .
H27A H 0.0578 0.8620 0.3138 0.043 Uiso 1 1 calc R . .
H27B H 0.1286 0.7948 0.2611 0.043 Uiso 1 1 calc R . .
C28 C 0.0854(4) 0.7540(2) 0.36855(18) 0.0442(7) Uani 1 1 d . . .
H28A H -0.0208 0.7539 0.3769 0.053 Uiso 1 1 calc R . .
H28B H 0.1154 0.7007 0.3511 0.053 Uiso 1 1 calc R . .
C29 C 0.6641(3) 0.21911(15) 0.96183(12) 0.0240(4) Uani 1 1 d . . .
C30 C 0.6531(2) 0.16617(15) 0.89772(13) 0.0230(5) Uani 1 1 d . . .
C31 C 0.6447(3) 0.08219(16) 0.90541(15) 0.0299(5) Uani 1 1 d . . .
H31 H 0.6482 0.0599 0.9542 0.036 Uiso 1 1 calc R . .
C32 C 0.6316(3) 0.03144(17) 0.84455(17) 0.0349(6) Uani 1 1 d . . .
H32 H 0.6277 -0.0243 0.8527 0.042 Uiso 1 1 calc R . .
C33 C 0.6241(3) 0.06077(18) 0.77146(16) 0.0321(6) Uani 1 1 d . . .
H33 H 0.6180 0.0260 0.7297 0.038 Uiso 1 1 calc R . .
C34 C 0.6258(2) 0.14214(19) 0.76233(13) 0.0292(5) Uani 1 1 d . . .
H34 H 0.6181 0.1635 0.7133 0.035 Uiso 1 1 calc R . .
C35 C 0.6385(2) 0.19382(15) 0.82239(13) 0.0236(5) Uani 1 1 d . . .
H35 H 0.7046 0.2394 0.8114 0.028 Uiso 1 1 calc R . .
C36 C 0.7046(3) 0.30230(16) 0.95024(12) 0.0244(4) Uani 1 1 d . . .
C37 C 0.8103(3) 0.32650(16) 0.89800(14) 0.0277(5) Uani 1 1 d . . .
H37 H 0.8569 0.2873 0.8683 0.033 Uiso 1 1 calc R . .
C38 C 0.8482(3) 0.40525(18) 0.88867(16) 0.0348(6) Uani 1 1 d . . .
H38 H 0.9192 0.4189 0.8526 0.042 Uiso 1 1 calc R . .
C39 C 0.7845(4) 0.46468(18) 0.93099(18) 0.0401(7) Uani 1 1 d . . .
H39 H 0.8101 0.5188 0.9240 0.048 Uiso 1 1 calc R . .
C40 C 0.6840(4) 0.44312(18) 0.98295(16) 0.0393(7) Uani 1 1 d . . .
H40 H 0.6415 0.4828 1.0137 0.047 Uiso 1 1 calc R . .
C41 C 0.6424(3) 0.36472(17) 0.99199(14) 0.0311(5) Uani 1 1 d . . .
H41 H 0.5694 0.3525 1.0275 0.037 Uiso 1 1 calc R . .
C42 C 0.4936(4) 0.1221(3) 1.0793(2) 0.0545(9) Uani 1 1 d . . .
H42A H 0.4101 0.1579 1.0750 0.082 Uiso 1 1 calc R . .
H42B H 0.4993 0.1013 1.1305 0.082 Uiso 1 1 calc R . .
H42C H 0.4821 0.0779 1.0441 0.082 Uiso 1 1 calc R . .
C43 C 0.8210(4) 0.1085(2) 1.07664(17) 0.0397(6) Uani 1 1 d . . .
H43A H 0.8221 0.0662 1.0389 0.059 Uiso 1 1 calc R . .
H43B H 0.8096 0.0850 1.1264 0.059 Uiso 1 1 calc R . .
H43C H 0.9124 0.1381 1.0747 0.059 Uiso 1 1 calc R . .
C44 C 0.6768(5) 0.2552(2) 1.13279(16) 0.0510(9) Uani 1 1 d . . .
H44A H 0.7543 0.2929 1.1208 0.076 Uiso 1 1 calc R . .
H44B H 0.6985 0.2294 1.1807 0.076 Uiso 1 1 calc R . .
H44C H 0.5842 0.2835 1.1364 0.076 Uiso 1 1 calc R . .
C45 C 0.0743(4) 0.1441(3) 0.9036(3) 0.0604(10) Uani 1 1 d . . .
H45A H 0.0391 0.1982 0.9155 0.072 Uiso 1 1 calc R . .
H45B H 0.0408 0.1069 0.9427 0.072 Uiso 1 1 calc R . .
C46 C 0.0214(4) 0.1176(3) 0.8256(3) 0.0628(11) Uani 1 1 d U . .
H46A H -0.0794 0.0974 0.8271 0.075 Uiso 1 1 calc R . .
H46B H 0.0279 0.1612 0.7886 0.075 Uiso 1 1 calc R . .
C47 C 0.1268(3) 0.0532(2) 0.80920(19) 0.0423(7) Uani 1 1 d U . .
H47A H 0.1385 0.0461 0.7546 0.051 Uiso 1 1 calc R . .
H47B H 0.0948 0.0023 0.8314 0.051 Uiso 1 1 calc R . .
C48 C 0.2669(3) 0.0813(2) 0.84488(17) 0.0398(7) Uani 1 1 d . . .
H48A H 0.3159 0.0369 0.8709 0.048 Uiso 1 1 calc R . .
H48B H 0.3332 0.1026 0.8064 0.048 Uiso 1 1 calc R . .
C51 C 0.0894(3) 0.4028(2) 1.06036(16) 0.0373(6) Uani 1 1 d . . .
H51A H 0.0067 0.4336 1.0400 0.045 Uiso 1 1 calc R B 1
H51B H 0.1344 0.4329 1.1020 0.045 Uiso 1 1 calc R B 1
C52 C 0.1995(3) 0.38467(18) 0.99990(16) 0.0347(6) Uani 1 1 d . B .
H52A H 0.1553 0.3909 0.9497 0.042 Uiso 1 1 calc R . .
H52B H 0.2838 0.4209 1.0039 0.042 Uiso 1 1 calc R . .
C53 C 0.2356(4) 0.3352(2) 0.78608(19) 0.0473(8) Uani 1 1 d . B .
H53A H 0.1452 0.3233 0.8136 0.057 Uiso 1 1 calc R . .
H53B H 0.2488 0.2943 0.7469 0.057 Uiso 1 1 calc R . .
C54 C 0.2275(5) 0.4160(3) 0.7517(3) 0.0732(14) Uani 1 1 d . . .
H54A H 0.1600 0.4506 0.7797 0.088 Uiso 1 1 calc R . .
H54B H 0.1955 0.4129 0.6989 0.088 Uiso 1 1 calc R . .
C55 C 0.3804(4) 0.4459(3) 0.7575(2) 0.0504(8) Uani 1 1 d . . .
H55A H 0.3828 0.5046 0.7606 0.060 Uiso 1 1 calc R . .
H55B H 0.4388 0.4285 0.7141 0.060 Uiso 1 1 calc R . .
C56 C 0.4350(4) 0.4089(2) 0.82856(18) 0.0417(7) Uani 1 1 d . B .
H56A H 0.5407 0.3990 0.8256 0.050 Uiso 1 1 calc R . .
H56B H 0.4158 0.4442 0.8717 0.050 Uiso 1 1 calc R . .
Na1 Na 0.12678(11) 0.72683(6) 0.55372(5) 0.0268(2) Uani 1 1 d . . .
Na2 Na 0.39265(11) 0.23995(7) 0.92743(7) 0.0354(3) Uani 1 1 d . B .
O1 O 0.2652(2) 0.61367(14) 0.53676(11) 0.0361(4) Uani 1 1 d . B .
O2 O 0.2971(2) 0.80038(15) 0.61459(17) 0.0517(6) Uani 1 1 d . B .
O3 O 0.1620(2) 0.77539(13) 0.43621(10) 0.0339(4) Uani 1 1 d . B .
O4 O 0.2280(2) 0.14286(15) 0.89759(12) 0.0414(5) Uani 1 1 d . . .
O5 O 0.2437(3) 0.30396(16) 1.0118(2) 0.0678(9) Uani 1 1 d . . .
O6 O 0.3571(2) 0.33533(13) 0.83625(12) 0.0374(4) Uani 1 1 d . . .
Si1 Si -0.13158(7) 0.64644(4) 0.66503(4) 0.02425(14) Uani 1 1 d . B .
Si2 Si 0.66444(8) 0.17795(5) 1.05718(4) 0.02970(16) Uani 1 1 d . . .

loop_
_atom_site_aniso_label
_atom_site_aniso_U_11
_atom_site_aniso_U_22
_atom_site_aniso_U_33
_atom_site_aniso_U_23
_atom_site_aniso_U_13
_atom_site_aniso_U_12
C1 0.0224(9) 0.0186(10) 0.0163(9) -0.0007(8) -0.0014(7) 0.0005(8)
C2 0.0175(9) 0.0240(10) 0.0159(9) -0.0014(8) 0.0013(7) -0.0015(8)
C3 0.0275(11) 0.0280(13) 0.0217(10) -0.0049(9) -0.0048(8) 0.0038(9)
C4 0.0313(12) 0.0414(14) 0.0267(12) -0.0157(11) -0.0023(10) -0.0003(11)
C5 0.0292(12) 0.0616(19) 0.0192(10) -0.0075(11) -0.0053(9) -0.0007(12)
C6 0.0204(10) 0.0530(17) 0.0238(11) 0.0042(11) -0.0043(9) 0.0050(11)
C7 0.0186(9) 0.0311(12) 0.0223(10) 0.0006(9) 0.0009(8) 0.0014(9)
C8 0.0164(9) 0.0235(10) 0.0245(11) -0.0034(9) -0.0013(8) 0.0020(8)
C9 0.0339(13) 0.0272(12) 0.0270(12) -0.0072(10) -0.0052(10) 0.0031(10)
C10 0.0359(13) 0.0317(14) 0.0368(14) -0.0163(11) -0.0061(11) 0.0027(11)
C11 0.0277(13) 0.0209(12) 0.065(2) -0.0142(12) -0.0058(12) 0.0007(10)
C12 0.0303(13) 0.0234(12) 0.0536(17) 0.0037(11) 0.0023(12) -0.0034(10)
C13 0.0230(10) 0.0237(11) 0.0332(12) -0.0010(9) 0.0027(9) 0.0006(9)
C14 0.073(2) 0.0228(13) 0.0375(15) 0.0041(11) -0.0094(15) 0.0010(13)
C15 0.0477(16) 0.0480(18) 0.0332(14) -0.0016(12) -0.0219(12) 0.0109(13)
C16 0.0436(16) 0.0578(19) 0.0344(14) 0.0196(15) 0.0070(12) 0.0037(15)
C17 0.0543(19) 0.0360(16) 0.066(2) 0.0040(15) 0.0313(17) 0.0001(14)
C18 0.039(4) 0.040(3) 0.050(4) -0.012(3) 0.007(3) -0.004(3)
C19 0.042(5) 0.098(10) 0.093(8) -0.008(7) -0.019(5) 0.035(6)
C49 0.095(9) 0.050(5) 0.079(8) -0.003(5) 0.033(7) -0.005(5)
C50 0.025(3) 0.066(4) 0.034(3) -0.004(3) 0.002(2) -0.012(2)
C50B 0.049(6) 0.056(5) 0.037(4) 0.007(4) 0.015(4) 0.002(4)
C49B 0.044(5) 0.038(5) 0.033(4) 0.012(4) 0.007(3) 0.001(3)
C18B 0.074(10) 0.132(16) 0.098(14) 0.072(12) 0.053(10) 0.081(11)
C19B 0.032(4) 0.031(4) 0.060(5) 0.011(3) 0.014(3) 0.001(3)
C20 0.085(3) 0.082(3) 0.047(2) 0.002(2) -0.018(2) 0.049(3)
C21 0.0313(14) 0.0495(18) 0.062(2) -0.0084(15) -0.0059(14) 0.0122(13)
C22 0.0455(19) 0.077(3) 0.073(3) 0.001(2) -0.0150(18) 0.0048(19)
C23 0.0500(18) 0.0423(17) 0.055(2) -0.0123(15) -0.0111(15) 0.0031(14)
C24 0.0446(18) 0.050(2) 0.084(3) -0.0081(19) -0.0149(19) 0.0086(15)
C25 0.0312(12) 0.0304(12) 0.0271(12) 0.0021(10) -0.0016(9) 0.0015(10)
C26 0.0284(12) 0.0381(14) 0.0317(13) 0.0067(11) 0.0021(10) -0.0008(11)
C27 0.0304(13) 0.0499(17) 0.0272(13) 0.0072(12) -0.0039(10) -0.0008(11)
C28 0.0419(16) 0.0546(19) 0.0362(15) 0.0015(14) -0.0013(12) -0.0096(14)
C29 0.0279(11) 0.0280(12) 0.0161(9) -0.0019(8) -0.0028(8) 0.0000(9)
C30 0.0173(9) 0.0294(12) 0.0223(10) -0.0049(8) -0.0018(8) 0.0016(8)
C31 0.0274(12) 0.0318(13) 0.0303(13) -0.0031(10) -0.0097(10) 0.0059(10)
C32 0.0265(12) 0.0310(13) 0.0471(16) -0.0136(12) -0.0101(11) 0.0061(10)
C33 0.0203(11) 0.0410(15) 0.0349(13) -0.0187(11) -0.0032(9) 0.0029(10)
C34 0.0195(10) 0.0464(14) 0.0216(10) -0.0109(11) -0.0007(8) -0.0021(10)
C35 0.0182(9) 0.0341(13) 0.0185(10) -0.0051(9) -0.0002(8) -0.0025(9)
C36 0.0258(11) 0.0310(12) 0.0163(10) -0.0027(9) -0.0061(8) 0.0018(9)
C37 0.0257(11) 0.0351(13) 0.0225(11) -0.0024(9) -0.0021(9) -0.0002(9)
C38 0.0308(13) 0.0404(15) 0.0331(13) 0.0014(12) -0.0073(10) -0.0099(11)
C39 0.0521(18) 0.0301(14) 0.0381(15) -0.0019(11) -0.0172(13) -0.0015(12)
C40 0.0579(18) 0.0325(14) 0.0273(13) -0.0093(11) -0.0124(12) 0.0120(13)
C41 0.0393(13) 0.0362(13) 0.0179(10) -0.0035(9) -0.0042(9) 0.0091(11)
C42 0.0496(19) 0.067(2) 0.0471(18) 0.0120(17) 0.0060(15) -0.0188(17)
C43 0.0480(16) 0.0420(16) 0.0289(13) 0.0031(12) -0.0130(12) -0.0013(13)
C44 0.090(3) 0.0455(18) 0.0171(12) -0.0038(12) -0.0084(14) 0.0051(17)
C45 0.0261(14) 0.068(2) 0.087(3) -0.018(2) 0.0080(16) 0.0043(15)
C46 0.0276(14) 0.069(2) 0.092(3) -0.013(2) -0.0164(17) 0.0019(16)
C47 0.0305(14) 0.0568(19) 0.0395(15) 0.0006(14) 0.0052(11) -0.0126(13)
C48 0.0304(13) 0.0563(19) 0.0327(14) 0.0029(13) -0.0045(11) -0.0009(13)
C51 0.0334(13) 0.0499(17) 0.0285(13) -0.0094(12) -0.0018(10) 0.0072(12)
C52 0.0384(14) 0.0357(14) 0.0299(13) -0.0049(11) 0.0062(11) 0.0006(11)
C53 0.0431(16) 0.063(2) 0.0359(15) -0.0087(15) -0.0106(12) -0.0108(15)
C54 0.050(2) 0.093(3) 0.077(3) 0.032(3) -0.025(2) -0.021(2)
C55 0.0413(17) 0.069(2) 0.0409(17) 0.0099(16) -0.0109(13) -0.0071(16)
C56 0.0396(15) 0.0448(17) 0.0405(15) 0.0045(13) -0.0160(12) -0.0071(13)
Na1 0.0234(4) 0.0337(5) 0.0234(4) 0.0009(4) -0.0011(3) 0.0030(4)
Na2 0.0249(5) 0.0347(6) 0.0467(6) -0.0032(5) 0.0019(4) 0.0022(4)
O1 0.0324(10) 0.0419(11) 0.0340(10) 0.0006(9) 0.0012(8) 0.0127(8)
O2 0.0329(11) 0.0426(12) 0.0793(18) -0.0225(12) -0.0213(11) 0.0098(9)
O3 0.0321(9) 0.0470(11) 0.0227(8) 0.0063(8) -0.0003(7) -0.0057(8)
O4 0.0260(9) 0.0555(13) 0.0427(11) -0.0066(10) -0.0001(8) -0.0015(9)
O5 0.0735(18) 0.0364(12) 0.094(2) 0.0057(14) 0.0496(16) 0.0090(13)
O6 0.0278(9) 0.0399(11) 0.0443(11) -0.0021(9) -0.0095(8) 0.0009(8)
Si1 0.0300(3) 0.0238(3) 0.0189(3) 0.0016(2) -0.0038(2) 0.0004(3)
Si2 0.0383(4) 0.0327(4) 0.0182(3) 0.0010(3) -0.0029(2) -0.0038(3)

loop_
_atom_type_symbol
_atom_type_description
_atom_type_scat_dispersion_real
_atom_type_scat_dispersion_imag
_atom_type_scat_source
C C 0.0033 0.0016 'International Tables Vol C Tables 4.2.6.8 and 6.1.1.4'
H H 0.0000 0.0000 'International Tables Vol C Tables 4.2.6.8 and 6.1.1.4'
O O 0.0106 0.0060 'International Tables Vol C Tables 4.2.6.8 and 6.1.1.4'
Si Si 0.0817 0.0704 'International Tables Vol C Tables 4.2.6.8 and 6.1.1.4'
U U -9.6767 9.6646 'International Tables Vol C Tables 4.2.6.8 and 6.1.1.4'
Na Na 0.0362 0.0249 'International Tables Vol C Tables 4.2.6.8 and 6.1.1.4'

loop_
_geom_angle_atom_site_label_1
_geom_angle_atom_site_label_2
_geom_angle_atom_site_label_3
_geom_angle
C8 C1 C2 118.28(19)
C8 C1 Si1 118.75(16)
C2 C1 Si1 121.48(16)
C8 C1 Na1 87.52(13)
C2 C1 Na1 94.87(13)
Si1 C1 Na1 99.54(9)
C3 C2 C7 115.0(2)
C3 C2 C1 122.2(2)
C7 C2 C1 122.9(2)
C3 C2 Na1 84.99(14)
C7 C2 Na1 132.76(16)
C1 C2 Na1 56.57(11)
C4 C3 C2 122.2(2)
C4 C3 H3 118.9
C2 C3 H3 118.9
C5 C4 C3 121.2(3)
C5 C4 H4 119.4
C3 C4 H4 119.4
C4 C5 C6 117.7(2)
C4 C5 H5 121.2
C6 C5 H5 121.2
C7 C6 C5 121.6(2)
C7 C6 H6 119.2
C5 C6 H6 119.2
C6 C7 C2 122.4(2)
C6 C7 H7 118.8
C2 C7 H7 118.8
C9 C8 C13 114.6(2)
C9 C8 C1 122.9(2)
C13 C8 C1 122.4(2)
C9 C8 Na1 120.56(16)
C13 C8 Na1 87.23(14)
C1 C8 Na1 62.18(12)
C10 C9 C8 122.7(3)
C10 C9 H9 118.6
C8 C9 H9 118.6
C11 C10 C9 121.1(3)
C11 C10 H10 119.5
C9 C10 H10 119.5
C10 C11 C12 118.3(2)
C10 C11 H11 120.8
C12 C11 H11 120.8
C13 C12 C11 121.1(3)
C13 C12 H12 119.5
C11 C12 H12 119.5
C12 C13 C8 122.2(3)
C12 C13 H13 118.9
C8 C13 H13 118.9
Si1 C14 H14A 109.5
Si1 C14 H14B 109.5
H14A C14 H14B 109.5
Si1 C14 H14C 109.5
H14A C14 H14C 109.5
H14B C14 H14C 109.5
Si1 C15 H15A 109.5
Si1 C15 H15B 109.5
H15A C15 H15B 109.5
Si1 C15 H15C 109.5
H15A C15 H15C 109.5
H15B C15 H15C 109.5
Si1 C16 H16A 109.5
Si1 C16 H16B 109.5
H16A C16 H16B 109.5
Si1 C16 H16C 109.5
H16A C16 H16C 109.5
H16B C16 H16C 109.5
O1 C17 C18 110.7(5)
O1 C17 C18B 97.3(6)
C18 C17 C18B 28.7(10)
O1 C17 H17A 109.5
C18 C17 H17A 109.5
C18B C17 H17A 91.8
O1 C17 H17B 109.5
C18 C17 H17B 109.5
C18B C17 H17B 138.0
H17A C17 H17B 108.1
C17 C18 C19 96.4(6)
C17 C18 H18A 112.5
C19 C18 H18A 112.5
C17 C18 H18B 112.5
C19 C18 H18B 112.5
H18A C18 H18B 110.0
C18 C19 C20 106.4(6)
C18 C19 H19A 110.4
C20 C19 H19A 110.4
C18 C19 H19B 110.4
C20 C19 H19B 110.4
H19A C19 H19B 108.6
C50 C49 O5 113.1(8)
C50 C49 H49A 109.0
O5 C49 H49A 109.0
C50 C49 H49B 109.0
O5 C49 H49B 109.0
H49A C49 H49B 107.8
C49 C50 C51 106.5(6)
C49 C50 H50A 110.4
C51 C50 H50A 110.4
C49 C50 H50B 110.4
C51 C50 H50B 110.4
H50A C50 H50B 108.6
C49B C50B C51 116.8(7)
C50B C49B O5 108.5(8)
C19B C18B C17 104.9(10)
C20 C19B C18B 94.0(9)
C19B C20 O1 110.7(5)
C19B C20 C19 31.6(5)
O1 C20 C19 101.9(6)
C19B C20 H20A 80.1
O1 C20 H20A 111.4
C19 C20 H20A 111.4
C19B C20 H20B 129.0
O1 C20 H20B 111.4
C19 C20 H20B 111.4
H20A C20 H20B 109.2
O2 C21 C22 106.7(3)
O2 C21 H21A 110.4
C22 C21 H21A 110.4
O2 C21 H21B 110.4
C22 C21 H21B 110.4
H21A C21 H21B 108.6
C23 C22 C21 104.2(3)
C23 C22 H22A 110.9
C21 C22 H22A 110.9
C23 C22 H22B 110.9
C21 C22 H22B 110.9
H22A C22 H22B 108.9
C22 C23 C24 103.5(3)
C22 C23 H23A 111.1
C24 C23 H23A 111.1
C22 C23 H23B 111.1
C24 C23 H23B 111.1
H23A C23 H23B 109.0
O2 C24 C23 104.0(3)
O2 C24 H24A 111.0
C23 C24 H24A 111.0
O2 C24 H24B 111.0
C23 C24 H24B 111.0
H24A C24 H24B 109.0
O3 C25 C26 105.8(2)
O3 C25 H25A 110.6
C26 C25 H25A 110.6
O3 C25 H25B 110.6
C26 C25 H25B 110.6
H25A C25 H25B 108.7
C25 C26 C27 102.3(2)
C25 C26 H26A 111.3
C27 C26 H26A 111.3
C25 C26 H26B 111.3
C27 C26 H26B 111.3
H26A C26 H26B 109.2
C28 C27 C26 103.5(2)
C28 C27 H27A 111.1
C26 C27 H27A 111.1
C28 C27 H27B 111.1
C26 C27 H27B 111.1
H27A C27 H27B 109.0
O3 C28 C27 105.0(3)
O3 C28 H28A 110.7
C27 C28 H28A 110.7
O3 C28 H28B 110.7
C27 C28 H28B 110.7
H28A C28 H28B 108.8
C30 C29 C36 119.4(2)
C30 C29 Si2 119.91(18)
C36 C29 Si2 119.47(17)
C30 C29 Na2 80.32(13)
C36 C29 Na2 94.74(15)
Si2 C29 Na2 105.55(11)
C31 C30 C35 114.2(2)
C31 C30 C29 122.4(2)
C35 C30 C29 123.2(2)
C31 C30 Na2 112.43(16)
C35 C30 Na2 87.49(14)
C29 C30 Na2 68.31(13)
C32 C31 C30 122.7(3)
C32 C31 H31 118.6
C30 C31 H31 118.6
C31 C32 C33 121.2(3)
C31 C32 H32 119.4
C33 C32 H32 119.4
C34 C33 C32 117.4(2)
C34 C33 H33 121.3
C32 C33 H33 121.3
C33 C34 C35 122.2(3)
C33 C34 H34 118.9
C35 C34 H34 118.9
C34 C35 C30 122.1(2)
C34 C35 Na2 125.19(16)
C30 C35 Na2 64.55(12)
C34 C35 H35 112.3
C30 C35 H35 112.3
Na2 C35 H35 112.3
C41 C36 C37 114.7(2)
C41 C36 C29 122.2(2)
C37 C36 C29 123.1(2)
C41 C36 Na2 86.75(16)
C37 C36 Na2 130.95(16)
C29 C36 Na2 57.03(12)
C38 C37 C36 122.1(3)
C38 C37 H37 118.9
C36 C37 H37 118.9
C37 C38 C39 121.3(3)
C37 C38 H38 119.4
C39 C38 H38 119.4
C40 C39 C38 118.0(3)
C40 C39 H39 121.0
C38 C39 H39 121.0
C39 C40 C41 121.5(3)
C39 C40 H40 119.2
C41 C40 H40 119.2
C40 C41 C36 122.3(3)
C40 C41 H41 118.8
C36 C41 H41 118.8
Si2 C42 H42A 109.5
Si2 C42 H42B 109.5
H42A C42 H42B 109.5
Si2 C42 H42C 109.5
H42A C42 H42C 109.5
H42B C42 H42C 109.5
Si2 C43 H43A 109.5
Si2 C43 H43B 109.5
H43A C43 H43B 109.5
Si2 C43 H43C 109.5
H43A C43 H43C 109.5
H43B C43 H43C 109.5
Si2 C44 H44A 109.5
Si2 C44 H44B 109.5
H44A C44 H44B 109.5
Si2 C44 H44C 109.5
H44A C44 H44C 109.5
H44B C44 H44C 109.5
O4 C45 C46 103.9(3)
O4 C45 H45A 111.0
C46 C45 H45A 111.0
O4 C45 H45B 111.0
C46 C45 H45B 111.0
H45A C45 H45B 109.0
C47 C46 C45 100.7(3)
C47 C46 H46A 111.6
C45 C46 H46A 111.6
C47 C46 H46B 111.6
C45 C46 H46B 111.6
H46A C46 H46B 109.4
C46 C47 C48 104.2(3)
C46 C47 H47A 110.9
C48 C47 H47A 110.9
C46 C47 H47B 110.9
C48 C47 H47B 110.9
H47A C47 H47B 108.9
O4 C48 C47 106.6(2)
O4 C48 H48A 110.4
C47 C48 H48A 110.4
O4 C48 H48B 110.4
C47 C48 H48B 110.4
H48A C48 H48B 108.6
C52 C51 C50 103.4(3)
C52 C51 C50B 99.4(4)
C50 C51 C50B 30.5(4)
C52 C51 H51A 111.1
C50 C51 H51A 111.1
C50B C51 H51A 137.6
C52 C51 H51B 111.1
C50 C51 H51B 111.1
C50B C51 H51B 85.1
H51A C51 H51B 109.1
O5 C52 C51 106.0(2)
O5 C52 H52A 110.5
C51 C52 H52A 110.5
O5 C52 H52B 110.5
C51 C52 H52B 110.5
H52A C52 H52B 108.7
O6 C53 C54 107.1(3)
O6 C53 H53A 110.3
C54 C53 H53A 110.3
O6 C53 H53B 110.3
C54 C53 H53B 110.3
H53A C53 H53B 108.6
C53 C54 C55 103.4(3)
C53 C54 H54A 111.1
C55 C54 H54A 111.1
C53 C54 H54B 111.1
C55 C54 H54B 111.1
H54A C54 H54B 109.0
C54 C55 C56 103.3(3)
C54 C55 H55A 111.1
C56 C55 H55A 111.1
C54 C55 H55B 111.1
C56 C55 H55B 111.1
H55A C55 H55B 109.1
O6 C56 C55 105.8(2)
O6 C56 H56A 110.6
C55 C56 H56A 110.6
O6 C56 H56B 110.6
C55 C56 H56B 110.6
H56A C56 H56B 108.7
O2 Na1 O3 98.35(10)
O2 Na1 O1 97.54(9)
O3 Na1 O1 95.39(8)
O2 Na1 C1 124.45(9)
O3 Na1 C1 112.92(8)
O1 Na1 C1 122.26(9)
O2 Na1 C8 98.78(8)
O3 Na1 C8 106.05(8)
O1 Na1 C8 150.71(9)
C1 Na1 C8 30.30(7)
O2 Na1 C2 148.46(8)
O3 Na1 C2 89.09(7)
O1 Na1 C2 112.30(8)
C1 Na1 C2 28.56(6)
C8 Na1 C2 49.87(6)
O2 Na1 Si1 114.93(9)
O3 Na1 Si1 141.92(6)
O1 Na1 Si1 97.88(6)
C1 Na1 Si1 32.25(5)
C8 Na1 Si1 53.08(5)
C2 Na1 Si1 52.87(4)
O4 Na2 O6 103.88(9)
O4 Na2 O5 95.18(11)
O6 Na2 O5 93.07(10)
O4 Na2 C29 126.49(9)
O6 Na2 C29 113.23(8)
O5 Na2 C29 118.85(12)
O4 Na2 C30 102.10(8)
O6 Na2 C30 107.36(8)
O5 Na2 C30 148.89(12)
C29 Na2 C30 31.37(7)
O4 Na2 C35 99.65(8)
O6 Na2 C35 81.14(8)
O5 Na2 C35 164.98(10)
C29 Na2 C35 52.71(7)
C30 Na2 C35 27.96(7)
O4 Na2 C36 152.73(9)
O6 Na2 C36 89.20(8)
O5 Na2 C36 108.09(11)
C29 Na2 C36 28.22(7)
C30 Na2 C36 50.76(7)
C35 Na2 C36 58.27(6)
C20 O1 C17 108.5(3)
C20 O1 Na1 129.7(2)
C17 O1 Na1 117.58(19)
C21 O2 C24 109.8(3)
C21 O2 Na1 132.0(2)
C24 O2 Na1 118.2(2)
C25 O3 C28 110.9(2)
C25 O3 Na1 121.32(15)
C28 O3 Na1 127.74(18)
C45 O4 C48 108.0(3)
C45 O4 Na2 129.1(2)
C48 O4 Na2 119.83(17)
C49 O5 C52 107.2(6)
C49 O5 C49B 27.4(6)
C52 O5 C49B 107.8(5)
C49 O5 Na2 126.0(5)
C52 O5 Na2 120.9(2)
C49B O5 Na2 131.1(4)
C53 O6 C56 109.3(2)
C53 O6 Na2 123.3(2)
C56 O6 Na2 126.64(17)
C1 Si1 C14 114.53(12)
C1 Si1 C15 112.10(14)
C14 Si1 C15 104.18(16)
C1 Si1 C16 114.80(13)
C14 Si1 C16 103.14(18)
C15 Si1 C16 107.10(16)
C1 Si1 Na1 48.21(7)
C14 Si1 Na1 97.60(12)
C15 Si1 Na1 74.15(12)
C16 Si1 Na1 158.05(12)
C29 Si2 C42 112.71(15)
C29 Si2 C44 113.93(14)
C42 Si2 C44 104.10(19)
C29 Si2 C43 113.73(13)
C42 Si2 C43 106.92(18)
C44 Si2 C43 104.59(16)

loop_
_geom_bond_atom_site_label_1
_geom_bond_atom_site_label_2
_geom_bond_distance
C1 C8 1.463(3)
C1 C2 1.468(3)
C1 Si1 1.835(2)
C1 Na1 2.564(2)
C2 C3 1.414(3)
C2 C7 1.416(3)
C2 Na1 3.061(2)
C3 C4 1.391(3)
C3 H3 0.9500
C4 C5 1.387(4)
C4 H4 0.9500
C5 C6 1.389(4)
C5 H5 0.9500
C6 C7 1.377(3)
C6 H6 0.9500
C7 H7 0.9500
C8 C9 1.417(3)
C8 C13 1.420(4)
C8 Na1 2.896(2)
C9 C10 1.391(4)
C9 H9 0.9500
C10 C11 1.370(5)
C10 H10 0.9500
C11 C12 1.398(5)
C11 H11 0.9500
C12 C13 1.387(4)
C12 H12 0.9500
C13 H13 0.9500
C14 Si1 1.879(3)
C14 H14A 0.9800
C14 H14B 0.9800
C14 H14C 0.9800
C15 Si1 1.882(3)
C15 H15A 0.9800
C15 H15B 0.9800
C15 H15C 0.9800
C16 Si1 1.891(3)
C16 H16A 0.9800
C16 H16B 0.9800
C16 H16C 0.9800
C17 O1 1.450(4)
C17 C18 1.452(10)
C17 C18B 1.601(14)
C17 H17A 0.9900
C17 H17B 0.9900
C18 C19 1.527(13)
C18 H18A 0.9900
C18 H18B 0.9900
C19 C20 1.537(11)
C19 H19A 0.9900
C19 H19B 0.9900
C49 C50 1.365(13)
C49 O5 1.408(11)
C49 H49A 0.9900
C49 H49B 0.9900
C50 C51 1.521(7)
C50 H50A 0.9900
C50 H50B 0.9900
C50B C49B 1.195(14)
C50B C51 1.523(9)
C49B O5 1.488(9)
C18B C19B 1.493(17)
C19B C20 1.421(9)
C20 O1 1.429(4)
C20 H20A 0.9900
C20 H20B 0.9900
C21 O2 1.401(4)
C21 C22 1.517(6)
C21 H21A 0.9900
C21 H21B 0.9900
C22 C23 1.478(6)
C22 H22A 0.9900
C22 H22B 0.9900
C23 C24 1.495(5)
C23 H23A 0.9900
C23 H23B 0.9900
C24 O2 1.458(5)
C24 H24A 0.9900
C24 H24B 0.9900
C25 O3 1.431(3)
C25 C26 1.515(4)
C25 H25A 0.9900
C25 H25B 0.9900
C26 C27 1.521(4)
C26 H26A 0.9900
C26 H26B 0.9900
C27 C28 1.507(4)
C27 H27A 0.9900
C27 H27B 0.9900
C28 O3 1.444(4)
C28 H28A 0.9900
C28 H28B 0.9900
C29 C30 1.455(3)
C29 C36 1.464(4)
C29 Si2 1.840(2)
C29 Na2 2.598(3)
C30 C31 1.423(4)
C30 C35 1.431(3)
C30 Na2 2.756(2)
C31 C32 1.388(4)
C31 H31 0.9500
C32 C33 1.398(4)
C32 H32 0.9500
C33 C34 1.380(5)
C33 H33 0.9500
C34 C35 1.387(3)
C34 H34 0.9500
C35 Na2 3.049(2)
C35 H35 1.0000
C36 C41 1.412(4)
C36 C37 1.413(3)
C36 Na2 3.086(3)
C37 C38 1.381(4)
C37 H37 0.9500
C38 C39 1.386(5)
C38 H38 0.9500
C39 C40 1.364(5)
C39 H39 0.9500
C40 C41 1.384(4)
C40 H40 0.9500
C41 H41 0.9500
C42 Si2 1.878(3)
C42 H42A 0.9800
C42 H42B 0.9800
C42 H42C 0.9800
C43 Si2 1.888(3)
C43 H43A 0.9800
C43 H43B 0.9800
C43 H43C 0.9800
C44 Si2 1.879(3)
C44 H44A 0.9800
C44 H44B 0.9800
C44 H44C 0.9800
C45 O4 1.421(4)
C45 C46 1.541(6)
C45 H45A 0.9900
C45 H45B 0.9900
C46 C47 1.485(5)
C46 H46A 0.9900
C46 H46B 0.9900
C47 C48 1.514(4)
C47 H47A 0.9900
C47 H47B 0.9900
C48 O4 1.446(4)
C48 H48A 0.9900
C48 H48B 0.9900
C51 C52 1.516(4)
C51 H51A 0.9900
C51 H51B 0.9900
C52 O5 1.434(4)
C52 H52A 0.9900
C52 H52B 0.9900
C53 O6 1.432(4)
C53 C54 1.494(6)
C53 H53A 0.9900
C53 H53B 0.9900
C54 C55 1.500(5)
C54 H54A 0.9900
C54 H54B 0.9900
C55 C56 1.500(4)
C55 H55A 0.9900
C55 H55B 0.9900
C56 O6 1.439(4)
C56 H56A 0.9900
C56 H56B 0.9900
Na1 O2 2.273(2)
Na1 O3 2.279(2)
Na1 O1 2.314(2)
Na1 Si1 3.3909(12)
Na2 O4 2.291(3)
Na2 O6 2.311(2)
Na2 O5 2.311(3)

loop_
_geom_torsion_atom_site_label_1
_geom_torsion_atom_site_label_2
_geom_torsion_atom_site_label_3
_geom_torsion_atom_site_label_4
_geom_torsion
C8 C1 C2 C3 147.2(2)
Si1 C1 C2 C3 -46.9(3)
Na1 C1 C2 C3 57.4(2)
C8 C1 C2 C7 -33.0(3)
Si1 C1 C2 C7 132.9(2)
Na1 C1 C2 C7 -122.8(2)
C8 C1 C2 Na1 89.80(19)
Si1 C1 C2 Na1 -104.31(17)
C7 C2 C3 C4 -1.4(4)
C1 C2 C3 C4 178.4(2)
Na1 C2 C3 C4 -136.7(2)
C2 C3 C4 C5 1.7(4)
C3 C4 C5 C6 -0.6(4)
C4 C5 C6 C7 -0.9(4)
C5 C6 C7 C2 1.2(4)
C3 C2 C7 C6 -0.1(3)
C1 C2 C7 C6 -179.9(2)
Na1 C2 C7 C6 107.4(3)
C2 C1 C8 C9 155.7(2)
Si1 C1 C8 C9 -10.5(3)
Na1 C1 C8 C9 -110.1(2)
C2 C1 C8 C13 -27.7(3)
Si1 C1 C8 C13 165.98(18)
Na1 C1 C8 C13 66.5(2)
C2 C1 C8 Na1 -94.20(19)
Si1 C1 C8 Na1 99.52(15)
C13 C8 C9 C10 1.0(4)
C1 C8 C9 C10 177.8(2)
Na1 C8 C9 C10 103.1(3)
C8 C9 C10 C11 0.5(4)
C9 C10 C11 C12 -1.5(4)
C10 C11 C12 C13 0.8(4)
C11 C12 C13 C8 0.9(4)
C9 C8 C13 C12 -1.7(3)
C1 C8 C13 C12 -178.5(2)
Na1 C8 C13 C12 -124.2(2)
O1 C17 C18 C19 -34.4(8)
C18B C17 C18 C19 31.5(15)
C17 C18 C19 C20 39.0(10)
O5 C49 C50 C51 -1.9(14)
C51 C50B C49B O5 5.1(13)
O1 C17 C18B C19B 36.1(18)
C18 C17 C18B C19B -84(2)
C17 C18B C19B C20 -47.7(18)
C18B C19B C20 O1 43.8(14)
C18B C19B C20 C19 -35.1(12)
C18 C19 C20 C19B 79.6(11)
C18 C19 C20 O1 -30.7(11)
O2 C21 C22 C23 18.0(5)
C21 C22 C23 C24 -31.7(5)
C22 C23 C24 O2 33.9(4)
O3 C25 C26 C27 28.9(3)
C25 C26 C27 C28 -35.2(3)
C26 C27 C28 O3 28.9(3)
C36 C29 C30 C31 166.5(2)
Si2 C29 C30 C31 -1.1(3)
Na2 C29 C30 C31 -103.5(2)
C36 C29 C30 C35 -18.5(3)
Si2 C29 C30 C35 173.97(18)
Na2 C29 C30 C35 71.5(2)
C36 C29 C30 Na2 -90.0(2)
Si2 C29 C30 Na2 102.45(17)
C35 C30 C31 C32 3.4(4)
C29 C30 C31 C32 178.9(2)
Na2 C30 C31 C32 101.1(3)
C30 C31 C32 C33 -0.8(4)
C31 C32 C33 C34 -1.9(4)
C32 C33 C34 C35 1.7(4)
C33 C34 C35 C30 1.1(4)
C33 C34 C35 Na2 -78.7(3)
C31 C30 C35 C34 -3.5(3)
C29 C30 C35 C34 -179.0(2)
Na2 C30 C35 C34 -117.0(2)
C31 C30 C35 Na2 113.5(2)
C29 C30 C35 Na2 -61.9(2)
C30 C29 C36 C41 142.3(2)
Si2 C29 C36 C41 -50.1(3)
Na2 C29 C36 C41 60.7(2)
C30 C29 C36 C37 -39.1(3)
Si2 C29 C36 C37 128.5(2)
Na2 C29 C36 C37 -120.6(2)
C30 C29 C36 Na2 81.6(2)
Si2 C29 C36 Na2 -110.84(18)
C41 C36 C37 C38 -0.4(4)
C29 C36 C37 C38 -179.1(2)
Na2 C36 C37 C38 108.0(3)
C36 C37 C38 C39 0.6(4)
C37 C38 C39 C40 0.7(4)
C38 C39 C40 C41 -2.1(4)
C39 C40 C41 C36 2.3(4)
C37 C36 C41 C40 -1.0(4)
C29 C36 C41 C40 177.7(2)
Na2 C36 C41 C40 -135.1(3)
O4 C45 C46 C47 40.7(4)
C45 C46 C47 C48 -34.6(4)
C46 C47 C48 O4 17.6(4)
C49 C50 C51 C52 12.9(9)
C49 C50 C51 C50B -73.0(11)
C49B C50B C51 C52 -11.0(11)
C49B C50B C51 C50 89.3(13)
C50 C51 C52 O5 -19.1(5)
C50B C51 C52 O5 11.8(6)
O6 C53 C54 C55 24.8(5)
C53 C54 C55 C56 -32.8(5)
C54 C55 C56 O6 29.5(4)
C8 C1 Na1 O2 36.18(17)
C2 C1 Na1 O2 154.36(15)
Si1 C1 Na1 O2 -82.56(13)
C8 C1 Na1 O3 -82.60(14)
C2 C1 Na1 O3 35.58(16)
Si1 C1 Na1 O3 158.66(9)
C8 C1 Na1 O1 164.59(13)
C2 C1 Na1 O1 -77.23(15)
Si1 C1 Na1 O1 45.85(13)
C2 C1 Na1 C8 118.18(19)
Si1 C1 Na1 C8 -118.74(16)
C8 C1 Na1 C2 -118.18(19)
Si1 C1 Na1 C2 123.08(17)
C8 C1 Na1 Si1 118.74(16)
C2 C1 Na1 Si1 -123.08(17)
C9 C8 Na1 O2 -36.8(2)
C13 C8 Na1 O2 80.33(16)
C1 C8 Na1 O2 -150.49(15)
C9 C8 Na1 O3 -138.2(2)
C13 C8 Na1 O3 -21.06(16)
C1 C8 Na1 O3 108.12(14)
C9 C8 Na1 O1 86.4(3)
C13 C8 Na1 O1 -156.52(18)
C1 C8 Na1 O1 -27.3(2)
C9 C8 Na1 C1 113.7(3)
C13 C8 Na1 C1 -129.2(2)
C9 C8 Na1 C2 147.2(2)
C13 C8 Na1 C2 -95.74(16)
C1 C8 Na1 C2 33.44(12)
C9 C8 Na1 Si1 77.9(2)
C13 C8 Na1 Si1 -165.00(16)
C1 C8 Na1 Si1 -35.82(11)
C3 C2 Na1 O2 -177.3(2)
C7 C2 Na1 O2 62.9(3)
C1 C2 Na1 O2 -43.0(2)
C3 C2 Na1 O3 78.14(14)
C7 C2 Na1 O3 -41.6(2)
C1 C2 Na1 O3 -147.59(15)
C3 C2 Na1 O1 -17.32(16)
C7 C2 Na1 O1 -137.1(2)
C1 C2 Na1 O1 116.95(14)
C3 C2 Na1 C1 -134.3(2)
C7 C2 Na1 C1 106.0(3)
C3 C2 Na1 C8 -169.84(17)
C7 C2 Na1 C8 70.4(2)
C1 C2 Na1 C8 -35.57(13)
C3 C2 Na1 Si1 -100.16(14)
C7 C2 Na1 Si1 140.1(2)
C1 C2 Na1 Si1 34.11(12)
C30 C29 Na2 O4 44.57(18)
C36 C29 Na2 O4 163.66(14)
Si2 C29 Na2 O4 -73.96(14)
C30 C29 Na2 O6 -85.39(15)
C36 C29 Na2 O6 33.70(16)
Si2 C29 Na2 O6 156.08(11)
C30 C29 Na2 O5 166.97(15)
C36 C29 Na2 O5 -73.94(16)
Si2 C29 Na2 O5 48.44(15)
C36 C29 Na2 C30 119.1(2)
Si2 C29 Na2 C30 -118.53(19)
C30 C29 Na2 C35 -27.90(13)
C36 C29 Na2 C35 91.19(15)
Si2 C29 Na2 C35 -146.43(15)
C30 C29 Na2 C36 -119.1(2)
Si2 C29 Na2 C36 122.38(19)
C31 C30 Na2 O4 -27.35(19)
C35 C30 Na2 O4 87.81(15)
C29 C30 Na2 O4 -144.76(15)
C31 C30 Na2 O6 -136.26(17)
C35 C30 Na2 O6 -21.10(16)
C29 C30 Na2 O6 106.33(15)
C31 C30 Na2 O5 94.9(2)
C35 C30 Na2 O5 -149.90(19)
C29 C30 Na2 O5 -22.5(3)
C31 C30 Na2 C29 117.4(2)
C35 C30 Na2 C29 -127.4(2)
C31 C30 Na2 C35 -115.2(2)
C29 C30 Na2 C35 127.4(2)
C31 C30 Na2 C36 149.7(2)
C35 C30 Na2 C36 -95.18(16)
C29 C30 Na2 C36 32.25(13)
C34 C35 Na2 O4 15.0(2)
C30 C35 Na2 O4 -97.65(15)
C34 C35 Na2 O6 -87.7(2)
C30 C35 Na2 O6 159.65(15)
C34 C35 Na2 O5 -155.9(4)
C30 C35 Na2 O5 91.5(5)
C34 C35 Na2 C29 144.0(3)
C30 C35 Na2 C29 31.30(14)
C34 C35 Na2 C30 112.7(3)
C34 C35 Na2 C36 177.7(3)
C30 C35 Na2 C36 65.08(14)
C41 C36 Na2 O4 -161.9(2)
C37 C36 Na2 O4 77.8(3)
C29 C36 Na2 O4 -29.6(2)
C41 C36 Na2 O6 78.34(15)
C37 C36 Na2 O6 -41.9(2)
C29 C36 Na2 O6 -149.34(15)
C41 C36 Na2 O5 -14.63(18)
C37 C36 Na2 O5 -134.9(2)
C29 C36 Na2 O5 117.69(16)
C41 C36 Na2 C29 -132.3(2)
C37 C36 Na2 C29 107.4(3)
C41 C36 Na2 C30 -168.29(18)
C37 C36 Na2 C30 71.4(2)
C29 C36 Na2 C30 -35.97(13)
C41 C36 Na2 C35 158.41(17)
C37 C36 Na2 C35 38.1(2)
C29 C36 Na2 C35 -69.27(14)
C19B C20 O1 C17 -23.1(7)
C19 C20 O1 C17 8.7(7)
C19B C20 O1 Na1 -179.1(5)
C19 C20 O1 Na1 -147.4(6)
C18 C17 O1 C20 17.6(5)
C18B C17 O1 C20 -8.7(11)
C18 C17 O1 Na1 176.9(3)
C18B C17 O1 Na1 150.6(11)
O2 Na1 O1 C20 60.5(4)
O3 Na1 O1 C20 159.7(4)
C1 Na1 O1 C20 -78.8(4)
C8 Na1 O1 C20 -62.9(4)
C2 Na1 O1 C20 -109.1(4)
Si1 Na1 O1 C20 -56.1(4)
O2 Na1 O1 C17 -93.7(3)
O3 Na1 O1 C17 5.5(3)
C1 Na1 O1 C17 127.0(2)
C8 Na1 O1 C17 142.9(2)
C2 Na1 O1 C17 96.7(2)
Si1 Na1 O1 C17 149.7(2)
C22 C21 O2 C24 3.6(5)
C22 C21 O2 Na1 -173.8(3)
C23 C24 O2 C21 -23.5(5)
C23 C24 O2 Na1 154.3(3)
O3 Na1 O2 C21 -108.4(3)
O1 Na1 O2 C21 -11.7(4)
C1 Na1 O2 C21 126.3(3)
C8 Na1 O2 C21 143.9(3)
C2 Na1 O2 C21 149.6(3)
Si1 Na1 O2 C21 90.6(3)
O3 Na1 O2 C24 74.4(3)
O1 Na1 O2 C24 171.1(3)
C1 Na1 O2 C24 -50.9(3)
C8 Na1 O2 C24 -33.4(3)
C2 Na1 O2 C24 -27.6(4)
Si1 Na1 O2 C24 -86.6(3)
C26 C25 O3 C28 -11.5(3)
C26 C25 O3 Na1 170.34(17)
C27 C28 O3 C25 -11.1(3)
C27 C28 O3 Na1 166.88(19)
O2 Na1 O3 C25 -1.4(2)
O1 Na1 O3 C25 -99.9(2)
C1 Na1 O3 C25 131.69(19)
C8 Na1 O3 C25 100.31(19)
C2 Na1 O3 C25 147.84(19)
Si1 Na1 O3 C25 150.04(16)
O2 Na1 O3 C28 -179.2(2)
O1 Na1 O3 C28 82.4(3)
C1 Na1 O3 C28 -46.1(3)
C8 Na1 O3 C28 -77.5(3)
C2 Na1 O3 C28 -29.9(3)
Si1 Na1 O3 C28 -27.7(3)
C46 C45 O4 C48 -30.8(4)
C46 C45 O4 Na2 128.9(3)
C47 C48 O4 C45 8.8(4)
C47 C48 O4 Na2 -153.1(2)
O6 Na2 O4 C45 -70.8(3)
O5 Na2 O4 C45 23.6(3)
C29 Na2 O4 C45 155.7(3)
C30 Na2 O4 C45 177.6(3)
C35 Na2 O4 C45 -154.0(3)
C36 Na2 O4 C45 172.5(3)
O6 Na2 O4 C48 86.8(2)
O5 Na2 O4 C48 -178.7(2)
C29 Na2 O4 C48 -46.7(2)
C30 Na2 O4 C48 -24.7(2)
C35 Na2 O4 C48 3.7(2)
C36 Na2 O4 C48 -29.8(3)
C50 C49 O5 C52 -10.7(15)
C50 C49 O5 C49B 84.9(16)
C50 C49 O5 Na2 -163.7(7)
C51 C52 O5 C49 18.5(9)
C51 C52 O5 C49B -10.2(6)
C51 C52 O5 Na2 173.2(2)
C50B C49B O5 C49 -89.6(18)
C50B C49B O5 C52 3.6(10)
C50B C49B O5 Na2 179.7(7)
O4 Na2 O5 C49 31.1(11)
O6 Na2 O5 C49 135.3(11)
C29 Na2 O5 C49 -105.9(11)
C30 Na2 O5 C49 -92.8(11)
C35 Na2 O5 C49 -157.9(11)
C36 Na2 O5 C49 -134.5(11)
O4 Na2 O5 C52 -118.5(3)
O6 Na2 O5 C52 -14.3(3)
C29 Na2 O5 C52 104.5(3)
C30 Na2 O5 C52 117.6(3)
C35 Na2 O5 C52 52.5(6)
C36 Na2 O5 C52 75.9(3)
O4 Na2 O5 C49B 65.8(7)
O6 Na2 O5 C49B 170.0(7)
C29 Na2 O5 C49B -71.3(7)
C30 Na2 O5 C49B -58.1(7)
C35 Na2 O5 C49B -123.2(7)
C36 Na2 O5 C49B -99.8(7)
C54 C53 O6 C56 -6.5(4)
C54 C53 O6 Na2 164.0(3)
C55 C56 O6 C53 -14.6(4)
C55 C56 O6 Na2 175.2(2)
O4 Na2 O6 C53 11.9(2)
O5 Na2 O6 C53 -84.2(2)
C29 Na2 O6 C53 152.5(2)
C30 Na2 O6 C53 119.6(2)
C35 Na2 O6 C53 109.8(2)
C36 Na2 O6 C53 167.7(2)
O4 Na2 O6 C56 -179.2(2)
O5 Na2 O6 C56 84.7(3)
C29 Na2 O6 C56 -38.6(3)
C30 Na2 O6 C56 -71.5(3)
C35 Na2 O6 C56 -81.3(2)
C36 Na2 O6 C56 -23.3(2)
C8 C1 Si1 C14 -170.13(19)
C2 C1 Si1 C14 24.0(2)
Na1 C1 Si1 C14 -77.72(16)
C8 C1 Si1 C15 -51.7(2)
C2 C1 Si1 C15 142.46(19)
Na1 C1 Si1 C15 40.70(15)
C8 C1 Si1 C16 70.8(2)
C2 C1 Si1 C16 -95.0(2)
Na1 C1 Si1 C16 163.20(14)
C8 C1 Si1 Na1 -92.42(18)
C2 C1 Si1 Na1 101.76(19)
O2 Na1 Si1 C1 115.62(12)
O3 Na1 Si1 C1 -32.93(14)
O1 Na1 Si1 C1 -142.23(11)
C8 Na1 Si1 C1 33.59(11)
C2 Na1 Si1 C1 -30.16(10)
O2 Na1 Si1 C14 -128.12(13)
O3 Na1 Si1 C14 83.33(16)
O1 Na1 Si1 C14 -25.97(13)
C1 Na1 Si1 C14 116.26(14)
C8 Na1 Si1 C14 149.85(13)
C2 Na1 Si1 C14 86.10(12)
O2 Na1 Si1 C15 -25.47(13)
O3 Na1 Si1 C15 -174.02(16)
O1 Na1 Si1 C15 76.68(12)
C1 Na1 Si1 C15 -141.09(14)
C8 Na1 Si1 C15 -107.49(12)
C2 Na1 Si1 C15 -171.25(12)
O2 Na1 Si1 C16 71.0(3)
O3 Na1 Si1 C16 -77.5(3)
O1 Na1 Si1 C16 173.2(3)
C1 Na1 Si1 C16 -44.6(3)
C8 Na1 Si1 C16 -11.0(3)
C2 Na1 Si1 C16 -74.7(3)
C30 C29 Si2 C42 -60.8(3)
C36 C29 Si2 C42 131.6(2)
Na2 C29 Si2 C42 26.8(2)
C30 C29 Si2 C44 -179.2(2)
C36 C29 Si2 C44 13.3(3)
Na2 C29 Si2 C44 -91.56(18)
C30 C29 Si2 C43 61.1(2)
C36 C29 Si2 C43 -106.5(2)
Na2 C29 Si2 C43 148.69(13)
